data_7126465
loop_
_publ_author_name
'Tang, Pan-Ting'
'Shao, You-Xiang'
'Wang, Liang-Neng'
'Wei, Yi'
'Li, Ming'
'Zhang, Ni-Juan'
'Luo, Xiao-Peng'
'Ke, Zhuofeng'
'Liu, Yue-Jin'
'Zeng, Ming-Hua'

_publ_section_title
;
 Synthesis of seven-membered lactones by regioselective and
 stereoselective iodolactonization of electron-deficient olefins.
;
_journal_issue 49
_journal_name_full 'Chemical communications (Cambridge, England)'
_journal_page_first 6680
_journal_page_last 6683
_journal_paper_doi 10.1039/c9cc10080f
_journal_volume 56
_journal_year 2020
_chemical_formula_moiety 'C17 H13 I O4'
_chemical_formula_sum 'C17 H13 I O4'
_chemical_formula_weight 408.17
_space_group_crystal_system triclinic
_space_group_IT_number 2
_space_group_name_Hall '-P 1'
_space_group_name_H-M_alt 'P -1'
_atom_sites_solution_hydrogens geom
_atom_sites_solution_primary dual
_audit_creation_date 2019-05-26
_audit_creation_method
;
Olex2 1.2
(compiled 2018.05.29 svn.r3508 for OlexSys, GUI svn.r5506)
;
_audit_update_record
;
2019-05-26 deposited with the CCDC.	2020-04-30 downloaded from the CCDC.
;
_cell_angle_alpha 74.922(2)
_cell_angle_beta 85.722(2)
_cell_angle_gamma 61.931(3)
_cell_formula_units_Z 2
_cell_length_a 9.5534(3)
_cell_length_b 9.6302(3)
_cell_length_c 10.2451(2)
_cell_measurement_reflns_used 9496
_cell_measurement_temperature 100
_cell_measurement_theta_max 76.4640
_cell_measurement_theta_min 4.4100
_cell_volume 801.80(5)
_computing_cell_refinement 'CrysAlisPro 1.171.39.34b (Rigaku OD, 2017)'
_computing_data_collection 'CrysAlisPro 1.171.39.34b (Rigaku OD, 2017)'
_computing_data_reduction 'CrysAlisPro 1.171.39.34b (Rigaku OD, 2017)'
_computing_molecular_graphics 'Olex2 (Dolomanov et al., 2009)'
_computing_publication_material 'Olex2 (Dolomanov et al., 2009)'
_computing_structure_refinement 'ShelXL (Sheldrick, 2015)'
_computing_structure_solution 'ShelXT (Sheldrick, 2015)'
_diffrn_ambient_temperature 100
_diffrn_detector 'CCD plate'
_diffrn_detector_type HyPix
_diffrn_measured_fraction_theta_full 0.998
_diffrn_measured_fraction_theta_max 0.965
_diffrn_measurement_details
;
List of Runs (angles in degrees, time in seconds):

  # Type    Start    End  Width  t~exp~   \w     \q     \k     \f   Frames
#--------------------------------------------------------------------------
  1  \w    -24.00  59.00   0.50    0.17    --   43.80 -55.00  43.00  166
  2  \w     92.00 120.00   0.50    0.69    --  111.75 -55.00  43.00   56
  3  \w     75.00 139.00   0.50    0.69    --  111.75 -77.00  60.00  128
  4  \w     64.00 177.00   0.50    0.69    --  111.75  15.00  30.00  226
  5  \w     94.00 176.00   0.50    0.69    --  111.75  45.00 -90.00  164
  6  \w     95.00 177.00   0.50    0.69    --  111.75  77.00-150.00  164
  7  \w     91.00 176.00   0.50    0.69    --  111.75  55.00-173.00  170
  8  \w     61.00  88.00   0.50    0.17    --   43.80  55.00-173.00   54
  9  \w     24.00  50.00   0.50    0.17    --   43.80  55.00-173.00   52
 10  \w     17.00  58.00   0.50    0.17    --   43.80  77.00 -90.00   82
 11  \w     17.00  61.00   0.50    0.17    --   43.80  78.00-164.72   88
 12  \w      0.00  29.00   0.50    0.17    --  -43.80  55.00-173.00   58
 13  \w    -34.00  -2.00   0.50    0.17    --  -43.80  55.00-173.00   64
 14  \w    -78.00 -21.00   0.50    0.17    --  -43.80 -57.00 -30.00  114
 15  \w    -43.00 -18.00   0.50    0.17    --  -43.80 -77.00 -30.00   50
 16  \w    -52.00 -15.00   0.50    0.17    --  -43.80 -77.00  60.00   74
 17  \w    -61.00 -27.00   0.50    0.17    --  -43.80 -37.00  60.00   68
 18  \w    -68.00 -24.00   0.50    0.17    --  -43.80 -55.00  43.00   88
 19  \w    -66.00 -19.00   0.50    0.17    --  -43.80 -77.00 -60.00   94
 20  \w    -87.00 -61.00   0.50    0.69    --  -90.25 -77.00-150.00   52
 21  \w    -87.00 -60.00   0.50    0.69    --  -90.25 -82.00-151.41   54
 22  \w    -92.00 -61.00   0.50    0.69    --  -90.25 -77.00-110.46   62
 23  \w    -87.00 -61.00   0.50    0.69    --  -90.25 -77.00 -60.00   52
 24  \w    -91.00 -64.00   0.50    0.69    --  -90.25 -77.00   0.00   54
 25  \w    -90.00 -61.00   0.50    0.69    --  -90.25 -77.00  30.00   58
 26  \w    -87.00 -62.00   0.50    0.69    --  -90.25 -74.00  84.53   50
 27  \w    -91.00 -60.00   0.50    0.69    --  -90.25 -79.00 111.17   62
 28  \w   -104.00 -63.00   0.50    0.69    --  -90.25 -75.00  74.77   82
 29  \w    -92.00 -59.00   0.50    0.69    --  -90.25 -81.00  63.03   66
 30  \w    -98.00 -62.00   0.50    0.69    --  -90.25 -74.00 -15.60   72
 31  \w   -106.00 -68.00   0.50    0.69    --  -90.25 -57.00  20.43   76
 32  \w    -98.00 -62.00   0.50    0.69    --  -90.25 -77.00 -30.00   72
 33  \w    -94.00 -62.00   0.50    0.69    --  -90.25 -74.00 -76.74   64
 34  \w   -101.00 -59.00   0.50    0.69    --  -90.25 -81.00-125.94   84
 35  \w   -114.00 -16.00   0.50    0.17    --  -43.80 -19.00-180.00  196
 36  \w    -88.00 -63.00   0.50    0.69    --  -90.25  55.00-173.00   50
 37  \w   -118.00 -15.00   0.50    0.17    --  -43.80 -77.00-180.00  206
 38  \w     31.00  97.00   0.50    0.17    --   43.80-125.00 -90.00  132
 39  \w     39.00  82.00   0.50    0.69    --  111.75 -55.00  43.00   86
 40  \w     39.00 106.00   0.50    0.69    --  111.75 -94.00  30.00  134
 41  \w     39.00 117.00   0.50    0.69    --  111.75-125.00 -60.00  156
 42  \w     41.00 121.00   0.50    0.69    --  111.75-125.00-120.00  160
 43  \w     44.00 103.00   0.50    0.69    --  111.75 -94.00 -30.00  118
 44  \w     89.00 177.00   0.50    0.69    --  111.75  61.00 120.00  176
 45  \w    147.00 174.00   0.50    0.69    --  111.75 125.00 120.00   54
 46  \w    107.00 143.00   0.50    0.69    --  111.75 125.00 120.00   72
 47  \w     86.00 176.00   0.50    0.69    --  111.75  77.00  60.00  180
 48  \w    -95.00 -59.00   0.50    0.69    --  -90.25 -82.00 177.82   72
 49  \w   -101.00 -59.00   0.50    0.69    --  -90.25 -81.00 133.69   84
 50  \w   -114.00 -77.00   0.50    0.17    --  -43.80 -55.00  43.00   74
 51  \w   -111.00 -61.00   0.50    0.69    --  -90.25 -77.00-180.00  100
 52  \w   -109.00 -62.00   0.50    0.69    --  -90.25 -77.00 -90.00   94
 53  \w   -131.00 -68.00   0.50    0.69    --  -90.25 -61.00 -60.00  126
 54  \w   -122.00 -95.00   0.50    0.69    --  -90.25 -77.00-150.00   54
 55  \w   -158.00-132.00   0.50    0.69    --  -90.25 -77.00-110.46   52
 56  \w   -159.00-134.00   0.50    0.69    --  -90.25 -77.00 -90.00   50
 57  \w   -158.00-131.00   0.50    0.69    --  -90.25 -77.00 -30.00   54
 58  \w   -134.00 -64.00   0.50    0.69    --  -90.25 -70.00   0.67  140
 59  \w   -121.00 -64.00   0.50    0.17    --  -43.80 -37.00  60.00  114
 60  \w   -124.00 -61.00   0.50    0.69    --  -90.25 -77.00 150.00  126
 61  \w   -140.00-113.00   0.50    0.69    --  -90.25 -74.00  84.53   54
 62  \w   -140.00-113.00   0.50    0.69    --  -90.25 -77.00  30.00   54
 63  \w   -163.00-113.00   0.50    0.69    --  -90.25 -55.00  43.00  100
 64  \w   -151.00-123.00   0.50    0.69    --  -90.25 -81.00 133.69   56
 65  \w   -162.00-130.00   0.50    0.69    --  -90.25 -75.00  74.77   64
 66  \w   -164.00-108.00   0.50    0.69    --  -90.25 -79.00 111.17  112
 67  \w   -160.00-133.00   0.50    0.69    --  -90.25 -81.00-125.94   54
 68  \w   -163.00-104.00   0.50    0.69    --  -90.25-125.00-180.00  118
 69  \w   -109.00 -16.00   0.50    0.69    --  -90.25  77.00 150.00  186
;
_diffrn_measurement_device 'four-circle diffractometer'
_diffrn_measurement_device_type 'XtaLAB Synergy, Dualflex, HyPix'
_diffrn_measurement_method '\w scans'
_diffrn_orient_matrix_type 'CrysAlisPro convention (1999,Acta A55,543-557)'
_diffrn_orient_matrix_UB_11 0.1726221000
_diffrn_orient_matrix_UB_12 -0.0663760000
_diffrn_orient_matrix_UB_13 -0.0434945000
_diffrn_orient_matrix_UB_21 0.0402530000
_diffrn_orient_matrix_UB_22 -0.1688262000
_diffrn_orient_matrix_UB_23 0.0942076000
_diffrn_orient_matrix_UB_31 -0.0456662000
_diffrn_orient_matrix_UB_32 -0.0475432000
_diffrn_orient_matrix_UB_33 -0.1164583000
_diffrn_radiation_monochromator mirror
_diffrn_radiation_probe x-ray
_diffrn_radiation_type CuK\a
_diffrn_radiation_wavelength 1.54184
_diffrn_reflns_av_R_equivalents 0.0586
_diffrn_reflns_av_unetI/netI 0.0345
_diffrn_reflns_Laue_measured_fraction_full 0.998
_diffrn_reflns_Laue_measured_fraction_max 0.965
_diffrn_reflns_limit_h_max 12
_diffrn_reflns_limit_h_min -11
_diffrn_reflns_limit_k_max 12
_diffrn_reflns_limit_k_min -12
_diffrn_reflns_limit_l_max 12
_diffrn_reflns_limit_l_min -12
_diffrn_reflns_number 16140
_diffrn_reflns_point_group_measured_fraction_full 0.998
_diffrn_reflns_point_group_measured_fraction_max 0.965
_diffrn_reflns_theta_full 67.684
_diffrn_reflns_theta_max 76.634
_diffrn_reflns_theta_min 4.477
_diffrn_source 'micro-focus sealed X-ray tube'
_diffrn_source_type 'PhotonJet (Cu) X-ray Source'
_exptl_absorpt_coefficient_mu 15.828
_exptl_absorpt_correction_T_max 1.00000
_exptl_absorpt_correction_T_min 0.68369
_exptl_absorpt_correction_type multi-scan
_exptl_absorpt_process_details
;
CrysAlisPro 1.171.39.34b (Rigaku Oxford Diffraction, 2017)
Empirical absorption correction using spherical harmonics,
 implemented in SCALE3 ABSPACK scaling algorithm.
;
_exptl_crystal_colour 'clear colourless'
_exptl_crystal_colour_lustre clear
_exptl_crystal_colour_primary colourless
_exptl_crystal_density_diffrn 1.691
_exptl_crystal_description block
_exptl_crystal_F_000 400
_exptl_crystal_size_max 0.2
_exptl_crystal_size_mid 0.2
_exptl_crystal_size_min 0.2
_refine_diff_density_max 1.049
_refine_diff_density_min -1.272
_refine_diff_density_rms 0.095
_refine_ls_extinction_method none
_refine_ls_goodness_of_fit_ref 1.081
_refine_ls_hydrogen_treatment constr
_refine_ls_matrix_type full
_refine_ls_number_parameters 200
_refine_ls_number_reflns 3261
_refine_ls_number_restraints 0
_refine_ls_restrained_S_all 1.081
_refine_ls_R_factor_all 0.0413
_refine_ls_R_factor_gt 0.0378
_refine_ls_shift/su_max 0.001
_refine_ls_shift/su_mean 0.000
_refine_ls_structure_factor_coef Fsqd
_refine_ls_weighting_details 'w=1/[\s^2^(Fo^2^)+(0.0607P)^2^+0.8048P] where P=(Fo^2^+2Fc^2^)/3'
_refine_ls_weighting_scheme calc
_refine_ls_wR_factor_gt 0.1012
_refine_ls_wR_factor_ref 0.1074
_reflns_Friedel_coverage 0.000
_reflns_number_gt 3043
_reflns_number_total 3261
_reflns_threshold_expression 'I > 2\s(I)'
_cod_data_source_file c9cc10080f2.cif
_cod_data_source_block hubu-lyj-tpt-jacs-20190512
_cod_depositor_comments 'Adding full bibliography for 7126465--7126470.cif.'
_cod_original_cell_volume 801.80(4)
_cod_database_code 7126465
_shelx_shelxl_version_number 2014/7
_chemical_oxdiff_formula 'I C O N H'
_chemical_oxdiff_usercomment colorless
_shelx_space_group_comment
;
The symmetry employed for this shelxl refinement is uniquely defined
by the following loop, which should always be used as a source of
symmetry information in preference to the above space-group names.
They are only intended as comments.
;
_shelx_estimated_absorpt_t_max 0.144
_shelx_estimated_absorpt_t_min 0.144
_reflns_odcompleteness_completeness 100.00
_reflns_odcompleteness_iscentric 1
_reflns_odcompleteness_theta 66.97
_olex2_refinement_description
;
1. Fixed Uiso
 At 1.2 times of:
  All C(H) groups
 At 1.5 times of:
  All C(H,H,H) groups
2.a Ternary CH refined with riding coordinates:
 C14(H14), C15(H15)
2.b Aromatic/amide H refined with riding coordinates:
 C11(H11), C10(H10), C8(H8), C4(H4), C9(H9), C1(H1), C3(H3), C2(H2)
2.c Idealised Me refined as rotating group:
 C17(H17A,H17B,H17C)
;
_olex2_submission_special_instructions 'No special instructions were received'
_oxdiff_exptl_absorpt_empirical_details
;
Empirical correction (ABSPACK) includes:
- Absorption correction using spherical harmonics
- Frame scaling
;
_oxdiff_exptl_absorpt_empirical_full_max 1.623
_oxdiff_exptl_absorpt_empirical_full_min 0.664

loop_
_space_group_symop_operation_xyz
'x, y, z'
'-x, -y, -z'

loop_
_atom_site_label
_atom_site_type_symbol
_atom_site_fract_x
_atom_site_fract_y
_atom_site_fract_z
_atom_site_U_iso_or_equiv
_atom_site_adp_type
_atom_site_occupancy
_atom_site_site_symmetry_order
_atom_site_calc_flag
_atom_site_refinement_flags_posn
_atom_site_refinement_flags_adp
_atom_site_refinement_flags_occupancy
_atom_site_disorder_assembly
_atom_site_disorder_group
I1 I 0.70697(3) 0.46562(3) 0.88738(3) 0.05572(13) Uani 1 1 d . . . . .
O2 O 0.5173(3) 0.3284(3) 0.6031(2) 0.0386(5) Uani 1 1 d . . . . .
O4 O 0.8896(3) 0.3633(4) 0.5897(3) 0.0528(7) Uani 1 1 d . . . . .
O1 O 0.4451(4) 0.1936(4) 0.5057(3) 0.0576(8) Uani 1 1 d . . . . .
O3 O 0.8557(4) 0.1532(3) 0.7125(4) 0.0654(9) Uani 1 1 d . . . . .
C14 C 0.5269(4) 0.3743(4) 0.7256(3) 0.0340(6) Uani 1 1 d . . . . .
H14 H 0.5612 0.2767 0.8046 0.041 Uiso 1 1 calc R . . . .
C12 C 0.3614(4) 0.5010(4) 0.7450(3) 0.0350(7) Uani 1 1 d . . . . .
C15 C 0.6555(4) 0.4273(4) 0.7021(3) 0.0359(7) Uani 1 1 d . . . . .
H15 H 0.6194 0.5298 0.6279 0.043 Uiso 1 1 calc R . . . .
C7 C 0.2507(4) 0.4446(4) 0.7899(4) 0.0362(7) Uani 1 1 d . . . . .
C11 C 0.3150(4) 0.6664(4) 0.7138(4) 0.0415(8) Uani 1 1 d . . . . .
H11 H 0.3899 0.7043 0.6817 0.050 Uiso 1 1 calc R . . . .
C5 C 0.3952(4) 0.1673(4) 0.7396(4) 0.0376(7) Uani 1 1 d . . . . .
C6 C 0.2968(4) 0.2682(4) 0.8208(4) 0.0387(7) Uani 1 1 d . . . . .
C13 C 0.4531(4) 0.2285(4) 0.6080(4) 0.0406(7) Uani 1 1 d . . . . .
C16 C 0.8102(4) 0.2965(5) 0.6695(4) 0.0426(8) Uani 1 1 d . . . . .
C10 C 0.1597(5) 0.7763(4) 0.7294(4) 0.0492(9) Uani 1 1 d . . . . .
H10 H 0.1286 0.8893 0.7089 0.059 Uiso 1 1 calc R . . . .
C8 C 0.0950(5) 0.5573(5) 0.8038(4) 0.0477(8) Uani 1 1 d . . . . .
H8 H 0.0184 0.5211 0.8338 0.057 Uiso 1 1 calc R . . . .
C4 C 0.4296(5) 0.0036(4) 0.7701(4) 0.0476(9) Uani 1 1 d . . . . .
H4 H 0.4946 -0.0634 0.7135 0.057 Uiso 1 1 calc R . . . .
C9 C 0.0508(5) 0.7220(5) 0.7744(5) 0.0518(9) Uani 1 1 d . . . . .
H9 H -0.0554 0.7976 0.7855 0.062 Uiso 1 1 calc R . . . .
C1 C 0.2346(5) 0.2003(5) 0.9317(4) 0.0489(9) Uani 1 1 d . . . . .
H1 H 0.1659 0.2671 0.9870 0.059 Uiso 1 1 calc R . . . .
C3 C 0.3689(6) -0.0604(5) 0.8829(5) 0.0547(10) Uani 1 1 d . . . . .
H3 H 0.3949 -0.1722 0.9052 0.066 Uiso 1 1 calc R . . . .
C2 C 0.2706(6) 0.0381(5) 0.9628(5) 0.0577(10) Uani 1 1 d . . . . .
H2 H 0.2277 -0.0055 1.0393 0.069 Uiso 1 1 calc R . . . .
C17 C 1.0487(5) 0.2509(7) 0.5623(6) 0.0683(13) Uani 1 1 d . . . . .
H17A H 1.0994 0.3123 0.5068 0.102 Uiso 1 1 calc GR . . . .
H17B H 1.0427 0.1785 0.5136 0.102 Uiso 1 1 calc GR . . . .
H17C H 1.1114 0.1860 0.6479 0.102 Uiso 1 1 calc GR . . . .

loop_
_atom_site_aniso_label
_atom_site_aniso_U_11
_atom_site_aniso_U_22
_atom_site_aniso_U_33
_atom_site_aniso_U_23
_atom_site_aniso_U_13
_atom_site_aniso_U_12
I1 0.05307(19) 0.0788(2) 0.0530(2) -0.02830(14) 0.00532(12) -0.03956(15)
O2 0.0438(13) 0.0404(11) 0.0390(13) -0.0153(10) 0.0080(10) -0.0239(10)
O4 0.0404(14) 0.0613(16) 0.0550(17) -0.0124(13) 0.0097(12) -0.0248(12)
O1 0.091(2) 0.0622(16) 0.0428(15) -0.0272(13) 0.0141(15) -0.0494(17)
O3 0.0499(16) 0.0394(14) 0.093(3) -0.0129(14) 0.0142(16) -0.0135(12)
C14 0.0351(16) 0.0338(14) 0.0353(16) -0.0109(12) 0.0027(13) -0.0169(12)
C12 0.0376(16) 0.0350(15) 0.0337(16) -0.0133(12) 0.0024(13) -0.0158(13)
C15 0.0390(17) 0.0385(15) 0.0345(17) -0.0114(13) 0.0021(13) -0.0205(13)
C7 0.0354(16) 0.0382(15) 0.0372(17) -0.0139(13) 0.0042(13) -0.0171(13)
C11 0.0435(18) 0.0358(15) 0.047(2) -0.0122(14) 0.0037(15) -0.0196(14)
C5 0.0447(18) 0.0396(16) 0.0355(17) -0.0126(13) 0.0017(14) -0.0236(14)
C6 0.0416(17) 0.0415(16) 0.0406(18) -0.0129(14) 0.0025(14) -0.0243(14)
C13 0.0450(18) 0.0343(15) 0.046(2) -0.0145(14) 0.0042(15) -0.0193(14)
C16 0.0360(17) 0.0485(18) 0.044(2) -0.0111(15) 0.0008(14) -0.0205(15)
C10 0.053(2) 0.0350(16) 0.053(2) -0.0155(15) 0.0045(17) -0.0131(15)
C8 0.0401(19) 0.0497(19) 0.055(2) -0.0177(17) 0.0091(16) -0.0208(16)
C4 0.057(2) 0.0397(17) 0.052(2) -0.0152(16) 0.0024(17) -0.0255(16)
C9 0.0374(18) 0.0488(19) 0.063(3) -0.0222(18) 0.0092(17) -0.0123(15)
C1 0.057(2) 0.052(2) 0.047(2) -0.0153(17) 0.0110(17) -0.0323(18)
C3 0.070(3) 0.0411(18) 0.060(3) -0.0098(17) 0.000(2) -0.0319(18)
C2 0.069(3) 0.055(2) 0.058(3) -0.0062(19) 0.008(2) -0.041(2)
C17 0.036(2) 0.090(3) 0.073(3) -0.026(3) 0.015(2) -0.024(2)

loop_
_atom_type_symbol
_atom_type_description
_atom_type_scat_dispersion_real
_atom_type_scat_dispersion_imag
_atom_type_scat_source
C C 0.0181 0.0091 'International Tables Vol C Tables 4.2.6.8 and 6.1.1.4'
H H 0.0000 0.0000 'International Tables Vol C Tables 4.2.6.8 and 6.1.1.4'
I I -0.3257 6.8362 'International Tables Vol C Tables 4.2.6.8 and 6.1.1.4'
O O 0.0492 0.0322 'International Tables Vol C Tables 4.2.6.8 and 6.1.1.4'

loop_
_geom_angle_atom_site_label_1
_geom_angle_atom_site_label_2
_geom_angle_atom_site_label_3
_geom_angle
_geom_angle_site_symmetry_1
_geom_angle_site_symmetry_3
_geom_angle_publ_flag
C13 O2 C14 118.9(3) . . ?
C16 O4 C17 115.8(3) . . ?
O2 C14 C12 106.9(3) . . ?
O2 C14 C15 104.8(3) . . ?
C12 C14 C15 117.0(3) . . ?
C7 C12 C14 116.5(3) . . ?
C11 C12 C14 123.3(3) . . ?
C11 C12 C7 120.2(3) . . ?
C14 C15 I1 108.9(2) . . ?
C16 C15 I1 105.4(2) . . ?
C16 C15 C14 111.9(3) . . ?
C12 C7 C6 121.1(3) . . ?
C8 C7 C12 118.6(3) . . ?
C8 C7 C6 120.2(3) . . ?
C10 C11 C12 120.2(3) . . ?
C6 C5 C13 123.5(3) . . ?
C4 C5 C6 120.5(3) . . ?
C4 C5 C13 115.6(3) . . ?
C5 C6 C7 122.8(3) . . ?
C1 C6 C7 119.2(3) . . ?
C1 C6 C5 117.9(3) . . ?
O2 C13 C5 119.0(3) . . ?
O1 C13 O2 117.8(3) . . ?
O1 C13 C5 123.2(3) . . ?
O4 C16 C15 110.0(3) . . ?
O3 C16 O4 125.2(4) . . ?
O3 C16 C15 124.7(3) . . ?
C9 C10 C11 120.1(3) . . ?
C9 C8 C7 120.6(4) . . ?
C3 C4 C5 120.0(4) . . ?
C10 C9 C8 120.3(3) . . ?
C2 C1 C6 121.5(4) . . ?
C2 C3 C4 120.1(4) . . ?
C3 C2 C1 120.1(4) . . ?

loop_
_geom_bond_atom_site_label_1
_geom_bond_atom_site_label_2
_geom_bond_distance
_geom_bond_site_symmetry_2
_geom_bond_publ_flag
I1 C15 2.157(3) . ?
O2 C14 1.457(4) . ?
O2 C13 1.352(4) . ?
O4 C16 1.324(5) . ?
O4 C17 1.451(5) . ?
O1 C13 1.199(5) . ?
O3 C16 1.198(5) . ?
C14 C12 1.514(4) . ?
C14 C15 1.520(5) . ?
C12 C7 1.401(5) . ?
C12 C11 1.388(5) . ?
C15 C16 1.508(5) . ?
C7 C6 1.489(5) . ?
C7 C8 1.394(5) . ?
C11 C10 1.387(5) . ?
C5 C6 1.401(5) . ?
C5 C13 1.501(5) . ?
C5 C4 1.401(5) . ?
C6 C1 1.397(5) . ?
C10 C9 1.372(6) . ?
C8 C9 1.387(6) . ?
C4 C3 1.385(6) . ?
C1 C2 1.382(6) . ?
C3 C2 1.380(7) . ?
